data_7046502
loop_
_publ_author_name
'You, Li-Xin'
'Cui, Lan-Xin'
'Zhao, Bai-Bei'
'Xiong, Gang'
'Ding, Fu'
'Ren, Bao-Yi'
'Shi, Zhong-Liang'
'Dragutan, Ileana'
'Dragutan, Valerian'
'Sun, Ya-Guang'

_publ_section_title
;
 Tailoring the structure, pH sensitivity and catalytic performance in
 Suzuki-Miyaura cross-couplings of Ln/Pd MOFs based on the
 1,1'-di(p-carboxybenzyl)-2,2'-diimidazole linker.
;
_journal_issue 26
_journal_name_full 'Dalton transactions (Cambridge, England : 2003)'
_journal_page_first 8755
_journal_page_last 8763
_journal_paper_doi 10.1039/c8dt01288a
_journal_volume 47
_journal_year 2018
_chemical_formula_moiety '0.25(C176 H128 Cl16 Eu4 N32 O40 Pd8)'
_chemical_formula_sum 'C44 H38 Cl4 Eu N8 O10.5 Pd2'
_chemical_formula_weight 1353.38
_space_group_crystal_system orthorhombic
_space_group_IT_number 52
_space_group_name_Hall '-P 2a 2bc'
_space_group_name_H-M_alt 'P n n a'
_symmetry_space_group_name_Hall '-P 2a 2bc'
_symmetry_space_group_name_H-M 'P n n a'
_atom_sites_solution_hydrogens geom
_atom_sites_solution_primary dual
_audit_creation_date 2018-05-27
_audit_creation_method
;
Olex2 1.2
(compiled 2018.05.18 svn.r3508 for OlexSys, GUI svn.r5497)
;
_audit_update_record
;
2018-05-29 deposited with the CCDC.
2018-05-31 downloaded from the CCDC.
;
_cell_angle_alpha 90
_cell_angle_beta 90
_cell_angle_gamma 90
_cell_formula_units_Z 4
_cell_length_a 10.1709(7)
_cell_length_b 40.820(2)
_cell_length_c 15.1189(12)
_cell_measurement_reflns_used 5868
_cell_measurement_temperature 101.98(18)
_cell_measurement_theta_max 75.4520
_cell_measurement_theta_min 4.3090
_cell_volume 6277.0(7)
_computing_cell_refinement
;
CrysAlisPro, Agilent Technologies,
Version 1.171.37.34 (release 22-05-2014 CrysAlis171 .NET)
(compiled May 22 2014,16:03:01)
;
_computing_data_collection
;
CrysAlisPro, Agilent Technologies,
Version 1.171.37.34 (release 22-05-2014 CrysAlis171 .NET)
(compiled May 22 2014,16:03:01)
;
_computing_data_reduction
;
CrysAlisPro, Agilent Technologies,
Version 1.171.37.34 (release 22-05-2014 CrysAlis171 .NET)
(compiled May 22 2014,16:03:01)
;
_computing_molecular_graphics 'Olex2 (Dolomanov et al., 2009)'
_computing_publication_material 'Olex2 (Dolomanov et al., 2009)'
_computing_structure_refinement 'ShelXL (Sheldrick, 2015)'
_computing_structure_solution 'ShelXT (Sheldrick, 2015)'
_diffrn_ambient_environment N~2~
_diffrn_ambient_temperature 101.98(18)
_diffrn_detector 'CCD plate'
_diffrn_detector_area_resol_mean 10.4839
_diffrn_detector_type Atlas
_diffrn_measured_fraction_theta_full 0.963
_diffrn_measured_fraction_theta_max 0.937
_diffrn_measurement_details
;
#__ type_ start__ end____ width___ exp.time_
  1 omega  -11.00  122.20   0.3000   10.0000
omega____ theta____ kappa____ phi______ frames
    -       41.6798   15.0000 -104.0000 444

#__ type_ start__ end____ width___ exp.time_
  2 omega   54.00   88.80   0.3000   10.0000
omega____ theta____ kappa____ phi______ frames
    -       41.6798 -112.0000  -70.0000 116

#__ type_ start__ end____ width___ exp.time_
  3 omega   35.00  104.00   0.3000   20.0000
omega____ theta____ kappa____ phi______ frames
    -      110.3816 -112.0000  -70.0000 230

#__ type_ start__ end____ width___ exp.time_
  4 omega   46.00  123.10   0.3000   20.0000
omega____ theta____ kappa____ phi______ frames
    -      110.3816 -142.0000 -142.0000 257

#__ type_ start__ end____ width___ exp.time_
  5 omega   58.00  141.10   0.3000   20.0000
omega____ theta____ kappa____ phi______ frames
    -      110.3816   15.0000 -104.0000 277

#__ type_ start__ end____ width___ exp.time_
  6 omega  -37.00    9.20   0.3000   10.0000
omega____ theta____ kappa____ phi______ frames
    -      -41.6798   38.0000 -150.0000 154

#__ type_ start__ end____ width___ exp.time_
  7 omega  -49.00   32.00   0.3000   10.0000
omega____ theta____ kappa____ phi______ frames
    -      -41.6798   38.0000  -30.0000 270

#__ type_ start__ end____ width___ exp.time_
  8 omega   53.00   87.20   0.3000   20.0000
omega____ theta____ kappa____ phi______ frames
    -      110.3816  -45.0000  -30.0000 114

#__ type_ start__ end____ width___ exp.time_
  9 omega   34.00   86.20   0.3000   20.0000
omega____ theta____ kappa____ phi______ frames
    -      110.3816  -30.0000   60.0000 174

#__ type_ start__ end____ width___ exp.time_
 10 omega   40.00   74.80   0.3000   20.0000
omega____ theta____ kappa____ phi______ frames
    -      110.3816  -30.0000  -60.0000 116
;
_diffrn_measurement_device 'four-circle diffractometer'
_diffrn_measurement_device_type 'SuperNova, Dual, Cu at zero, Atlas'
_diffrn_measurement_method '\w scans'
_diffrn_orient_matrix_UB_11 0.1351181000
_diffrn_orient_matrix_UB_12 -0.0153719000
_diffrn_orient_matrix_UB_13 -0.0199987000
_diffrn_orient_matrix_UB_21 -0.0618992000
_diffrn_orient_matrix_UB_22 -0.0344288000
_diffrn_orient_matrix_UB_23 0.0037704000
_diffrn_orient_matrix_UB_31 -0.0291204000
_diffrn_orient_matrix_UB_32 0.0018302000
_diffrn_orient_matrix_UB_33 -0.0998479000
_diffrn_radiation_monochromator mirror
_diffrn_radiation_probe x-ray
_diffrn_radiation_type CuK\a
_diffrn_radiation_wavelength 1.54184
_diffrn_reflns_av_R_equivalents 0.0696
_diffrn_reflns_av_unetI/netI 0.0637
_diffrn_reflns_Laue_measured_fraction_full 0.963
_diffrn_reflns_Laue_measured_fraction_max 0.937
_diffrn_reflns_limit_h_max 12
_diffrn_reflns_limit_h_min -12
_diffrn_reflns_limit_k_max 51
_diffrn_reflns_limit_k_min -50
_diffrn_reflns_limit_l_max 6
_diffrn_reflns_limit_l_min -17
_diffrn_reflns_number 21140
_diffrn_reflns_point_group_measured_fraction_full 0.963
_diffrn_reflns_point_group_measured_fraction_max 0.937
_diffrn_reflns_theta_full 67.684
_diffrn_reflns_theta_max 75.832
_diffrn_reflns_theta_min 4.332
_diffrn_source 'sealed X-ray tube'
_diffrn_source_type 'SuperNova (Cu) X-ray Source'
_exptl_absorpt_coefficient_mu 13.632
_exptl_absorpt_correction_T_max 0.911
_exptl_absorpt_correction_T_min 0.858
_exptl_absorpt_correction_type analytical
_exptl_absorpt_process_details
;
CrysAlisPro, Agilent Technologies,
Version 1.171.37.34 (release 22-05-2014 CrysAlis171 .NET)
(compiled May 22 2014,16:03:01)
Analytical numeric absorption correction using a multifaceted crystal
            model based on expressions derived by R.C. Clark & J.S. Reid.
(Clark, R. C. & Reid, J. S. (1995). Acta Cryst. A51, 887-897)
Empirical absorption correction using spherical harmonics,
 implemented in SCALE3 ABSPACK scaling algorithm.
;
_exptl_crystal_colour yellow
_exptl_crystal_density_diffrn 1.432
_exptl_crystal_description block
_exptl_crystal_F_000 2660
_exptl_crystal_size_max 0.0982
_exptl_crystal_size_mid 0.0681
_exptl_crystal_size_min 0.056
_refine_diff_density_max 1.666
_refine_diff_density_min -1.348
_refine_diff_density_rms 0.140
_refine_ls_extinction_method none
_refine_ls_goodness_of_fit_ref 0.872
_refine_ls_hydrogen_treatment constr
_refine_ls_matrix_type full
_refine_ls_number_parameters 332
_refine_ls_number_reflns 6132
_refine_ls_number_restraints 78
_refine_ls_restrained_S_all 0.868
_refine_ls_R_factor_all 0.1220
_refine_ls_R_factor_gt 0.0840
_refine_ls_shift/su_max 0.002
_refine_ls_shift/su_mean 0.000
_refine_ls_structure_factor_coef Fsqd
_refine_ls_weighting_details 'w=1/[\s^2^(Fo^2^)+100.0000P] where P=(Fo^2^+2Fc^2^)/3'
_refine_ls_weighting_scheme calc
_refine_ls_wR_factor_gt 0.1563
_refine_ls_wR_factor_ref 0.1839
_reflns_Friedel_coverage 0.000
_reflns_number_gt 4073
_reflns_number_total 6132
_reflns_threshold_expression 'I > 2\s(I)'
_cod_data_source_file c8dt01288a2.cif
_cod_data_source_block 2_sq_sq
_cod_depositor_comments 'Adding full bibliography for 7046501--7046503.cif.'
_cod_original_formula_sum 'C44 H38 Cl4 Eu N8 O10.50 Pd2'
_cod_database_code 7046502
_shelx_shelxl_version_number 2016/6
_chemical_oxdiff_formula 'Pd1 Pr1 N1 C1 O1'
_shelx_space_group_comment
;
The symmetry employed for this shelxl refinement is uniquely defined
by the following loop, which should always be used as a source of
symmetry information in preference to the above space-group names.
They are only intended as comments.
;
_shelx_estimated_absorpt_t_max 0.516
_shelx_estimated_absorpt_t_min 0.348
_reflns_odcompleteness_completeness 99.49
_reflns_odcompleteness_iscentric 1
_reflns_odcompleteness_theta 66.97
_olex2_refinement_description
;
1. Fixed Uiso
 At 1.2 times of:
  All C(H) groups, All C(H,H) groups, All C(H,H,H,H) groups
2. Restrained distances
 C16-O3
 1.3 with sigma of 0.01
 C16-C20
 1.5 with sigma of 0.01
 O4-C16
 1.3 with sigma of 0.01
 C29-C27
 1.5 with sigma of 0.01
 O5_$1-C29
 1.3 with sigma of 0.01
 O6-C29
 1.3 with sigma of 0.01
3. Uiso/Uaniso restraints and constraints
C25 \\sim C24 \\sim C23 \\sim C28 \\sim C27 \\sim C26 \\sim C29 \\sim O6:
within 0.01A with sigma of 3.8 and sigma for terminal atoms of 0.01
Uanis(C24) \\sim Ueq, Uanis(C23) \\sim Ueq, Uanis(C28) \\sim Ueq, Uanis(C27)
\\sim Ueq, Uanis(C26) \\sim Ueq, Uanis(O6) \\sim Ueq, Uanis(C25) \\sim Ueq:
with sigma of 0.01 and sigma for terminal atoms of 0.01
Uanis(C29) \\sim Ueq: with sigma of 0.01 and sigma for terminal atoms of 0.01
Uanis(C19) \\sim Ueq, Uanis(C18) \\sim Ueq, Uanis(C20) \\sim Ueq: with sigma of
0.01 and sigma for terminal atoms of 0.01
Uanis(C21) \\sim Ueq: with sigma of 0.01 and sigma for terminal atoms of 0.01
4. Others
 Fixed Sof: H14A(0.5) H14B(0.5) H14C(0.5) H14D(0.5) O4(0.5) C16(0.5) C17(0.5)
 C18(0.5) H18(0.5) C19(0.5) H19(0.5) C20(0.5) C21(0.5) H21(0.5) C22(0.5)
 H22(0.5) C23(0.5) H23(0.5) C24(0.5) C25(0.5) H25(0.5) C26(0.5) H26(0.5)
 C27(0.5) C28(0.5) H28(0.5) O6(0.5) C29(0.5)
5.a :
 N005(C1,C2,N008,C3), N006(C4,C5,N007,C6)
5.b Secondary CH2 refined with riding coordinates:
 C7(H7A,H7B), C14(H14A,H14B), C14(H14C,H14D)
5.c Aromatic/amide H refined with riding coordinates:
 C1(H1), C2(H2), C4(H4), C5(H5), C9(H9), C10(H10), C12(H12), C13(H13),
 C18(H18), C19(H19), C21(H21), C22(H22), C23(H23), C25(H25), C26(H26), C28(H28)
5.d Fitted hexagon refined as free rotating group:
 C8(C9,C10,C11,C12,C13), C17(C18,C19,C20,C21,C22), C23(C24,C25,C26,C27,C28)
;
_ins_header
;
TITL SY-3 in Pnna 
REM Pnna (#52, found as Pnan in a-cb setting)
CELL 1.54184  10.170935  40.819757  15.118875  90.0000  90.0000  90.0000
ZERR    4.00   0.000718   0.002252   0.001224   0.0000   0.0000   0.0000
LATT  1
SYMM -x+1/2,-y, z 
SYMM -x+1/2, y+1/2,-z+1/2 
SYMM  x,-y+1/2,-z+1/2 
SFAC C N O Pd Pr
UNIT 4.00 4.00 4.00 4.00 4.00
TREF
HKLF 4
END
;
_olex2_submission_special_instructions 'No special instructions were received'

loop_
_space_group_symop_operation_xyz
'x, y, z'
'-x+1/2, -y, z'
'-x+1/2, y+1/2, -z+1/2'
'x, -y+1/2, -z+1/2'
'-x, -y, -z'
'x-1/2, y, -z'
'x-1/2, -y-1/2, z-1/2'
'-x, y-1/2, z-1/2'

loop_
_atom_site_label
_atom_site_type_symbol
_atom_site_fract_x
_atom_site_fract_y
_atom_site_fract_z
_atom_site_U_iso_or_equiv
_atom_site_adp_type
_atom_site_occupancy
_atom_site_site_symmetry_order
_atom_site_calc_flag
_atom_site_refinement_flags_posn
_atom_site_refinement_flags_adp
_atom_site_refinement_flags_occupancy
_atom_site_disorder_assembly
_atom_site_disorder_group
Eu1 Eu 0.250000 0.500000 0.49599(9) 0.0769(3) Uani 1 2 d S T P . .
Pd1 Pd 0.20068(9) 0.73451(2) 0.92791(6) 0.0703(3) Uani 1 1 d . . . . .
Cl2 Cl 0.1257(3) 0.75967(7) 1.0523(2) 0.0840(8) Uani 1 1 d . . . . .
Cl1 Cl 0.3068(5) 0.69815(10) 1.0144(3) 0.1341(16) Uani 1 1 d . . . . .
N005 N 0.0856(6) 0.73485(14) 0.6437(5) 0.066(2) Uani 1 1 d . . . . .
C1 C -0.0471(7) 0.73275(16) 0.6322(5) 0.074(3) Uani 1 1 d G . . . .
H1 H -0.097962 0.745071 0.591378 0.089 Uiso 1 1 calc R . . . .
C2 C -0.0939(6) 0.70983(18) 0.6899(5) 0.076(3) Uani 1 1 d G . . . .
H2 H -0.183145 0.703368 0.696128 0.091 Uiso 1 1 calc R . . . .
N008 N 0.0098(6) 0.69782(16) 0.7368(5) 0.069(2) Uani 1 1 d G . . . .
C3 C 0.1208(6) 0.71331(15) 0.7083(5) 0.065(3) Uani 1 1 d G . . . .
N006 N 0.2958(7) 0.71614(16) 0.8189(4) 0.070(2) Uani 1 1 d . . . . .
C4 C 0.4266(8) 0.7107(2) 0.8210(5) 0.086(4) Uani 1 1 d G . . . .
H4 H 0.482460 0.713472 0.870782 0.103 Uiso 1 1 calc R . . . .
C5 C 0.4642(7) 0.7006(2) 0.7399(5) 0.090(4) Uani 1 1 d G . . . .
H5 H 0.551123 0.695044 0.722515 0.108 Uiso 1 1 calc R . . . .
N007 N 0.3566(7) 0.69978(17) 0.6878(5) 0.070(2) Uani 1 1 d G . . . .
C6 C 0.2526(6) 0.70944(17) 0.7367(5) 0.068(3) Uani 1 1 d G . . . .
O1 O 0.4259(8) 0.53272(18) 0.5441(8) 0.117(4) Uani 1 1 d . . . . .
O2 O 0.6301(8) 0.54742(17) 0.5532(8) 0.115(4) Uani 1 1 d . . . . .
C7 C 0.3508(11) 0.6895(2) 0.5934(8) 0.074(3) Uani 1 1 d . . . . .
H7A H 0.406994 0.704205 0.557522 0.088 Uiso 1 1 calc R . . . .
H7B H 0.259343 0.691554 0.571643 0.088 Uiso 1 1 calc R . . . .
O3 O 0.1507(9) 0.5270(2) 0.6303(8) 0.117(4) Uani 1 1 d D . . A 1
C8 C 0.3970(7) 0.65439(12) 0.5826(6) 0.071(3) Uani 1 1 d . . . . .
C9 C 0.3021(5) 0.63027(17) 0.5709(7) 0.115(6) Uani 1 1 d G . . . .
H9 H 0.211731 0.636065 0.568518 0.138 Uiso 1 1 calc R . . . .
C10 C 0.3395(6) 0.59765(15) 0.5628(7) 0.114(6) Uani 1 1 d G . . . .
H10 H 0.274667 0.581161 0.554806 0.136 Uiso 1 1 calc R . . . .
C11 C 0.4718(7) 0.58917(12) 0.5663(7) 0.074(3) Uani 1 1 d G . . . .
C12 C 0.5666(5) 0.61330(17) 0.5779(7) 0.104(5) Uani 1 1 d G . . . .
H12 H 0.657006 0.607496 0.580336 0.125 Uiso 1 1 calc R . . . .
C13 C 0.5292(6) 0.64591(14) 0.5861(7) 0.116(6) Uani 1 1 d G . . . .
H13 H 0.594072 0.662400 0.594047 0.139 Uiso 1 1 calc R . . . .
C14 C 0.0063(12) 0.6725(3) 0.8050(8) 0.079(3) Uani 1 1 d . . . . .
H14A H -0.085746 0.669175 0.824325 0.095 Uiso 0.5 1 calc R . . B 1
H14B H 0.057667 0.679933 0.856846 0.095 Uiso 0.5 1 calc R . . B 1
H14C H -0.054831 0.679649 0.852140 0.095 Uiso 0.5 1 calc R . . C 2
H14D H 0.094932 0.670784 0.831645 0.095 Uiso 0.5 1 calc R . . C 2
C15 C 0.5124(11) 0.5540(2) 0.5540(9) 0.075(3) Uani 1 1 d . . . . .
O4 O 0.2912(17) 0.5322(4) 0.7359(14) 0.116(7) Uani 0.5 1 d D . . A 1
C16 C 0.1962(19) 0.5453(4) 0.6927(13) 0.093(8) Uani 0.5 1 d D . . A 1
C17 C 0.0618(14) 0.6401(2) 0.7723(10) 0.065(5) Uani 0.5 1 d . . . A 1
C18 C -0.0014(12) 0.6234(3) 0.7044(10) 0.068(7) Uani 0.5 1 d G U . A 1
H18 H -0.074308 0.633126 0.675116 0.082 Uiso 0.5 1 calc R . . A 1
C19 C 0.0419(15) 0.5925(3) 0.6793(9) 0.073(6) Uani 0.5 1 d G U . A 1
H19 H -0.001346 0.581056 0.632911 0.088 Uiso 0.5 1 calc R . . A 1
C20 C 0.1485(16) 0.5782(3) 0.7221(11) 0.079(6) Uani 0.5 1 d DG U . A 1
C21 C 0.2118(15) 0.5949(3) 0.7900(11) 0.102(8) Uani 0.5 1 d G U . A 1
H21 H 0.284651 0.585216 0.819246 0.122 Uiso 0.5 1 calc R . . A 1
C22 C 0.1684(15) 0.6259(3) 0.8151(9) 0.099(9) Uani 0.5 1 d G . . A 1
H22 H 0.211690 0.637286 0.861453 0.118 Uiso 0.5 1 calc R . . A 1
C23 C -0.019(2) 0.6275(5) 0.6874(15) 0.128(16) Uani 0.5 1 d . U . A 2
H23 H 0.026008 0.640811 0.645754 0.153 Uiso 0.5 1 calc R . . A 2
C24 C -0.036(2) 0.6383(4) 0.7738(16) 0.092(7) Uani 0.5 1 d G U . A 2
C25 C -0.102(3) 0.6187(6) 0.8348(13) 0.191(19) Uani 0.5 1 d G U . A 2
H25 H -0.113004 0.626128 0.893840 0.229 Uiso 0.5 1 calc R . . A 2
C26 C -0.150(3) 0.5884(5) 0.8093(16) 0.25(3) Uani 0.5 1 d G U . A 2
H26 H -0.195401 0.575023 0.850898 0.298 Uiso 0.5 1 calc R . . A 2
C27 C -0.134(2) 0.5776(4) 0.7228(18) 0.103(8) Uani 0.5 1 d DG U . A 2
C28 C -0.068(2) 0.5971(5) 0.6619(13) 0.119(10) Uani 0.5 1 d G U . A 2
H28 H -0.056391 0.589705 0.602811 0.142 Uiso 0.5 1 calc R . . A 2
O5 O 0.3681(9) 0.5222(3) 0.3628(7) 0.123(4) Uani 1 1 d D . . D 2
O6 O -0.269(2) 0.5326(5) 0.7453(14) 0.121(7) Uani 0.5 1 d D U . A 2
C29 C -0.175(2) 0.5436(4) 0.6944(16) 0.108(9) Uani 0.5 1 d D U . A 2

loop_
_atom_site_aniso_label
_atom_site_aniso_U_11
_atom_site_aniso_U_22
_atom_site_aniso_U_33
_atom_site_aniso_U_23
_atom_site_aniso_U_13
_atom_site_aniso_U_12
Eu1 0.0685(6) 0.0381(4) 0.1240(9) 0.000 0.000 0.0039(4)
Pd1 0.0784(5) 0.0531(4) 0.0792(5) -0.0019(4) -0.0056(4) -0.0055(3)
Cl2 0.0786(18) 0.0931(19) 0.0805(19) -0.0059(15) 0.0083(15) -0.0119(14)
Cl1 0.172(4) 0.094(2) 0.136(3) 0.008(2) -0.049(3) 0.009(3)
N005 0.055(5) 0.052(4) 0.091(6) 0.004(4) 0.011(5) -0.001(4)
C1 0.073(7) 0.056(5) 0.094(8) -0.004(5) 0.002(6) 0.010(5)
C2 0.055(6) 0.077(7) 0.097(9) -0.021(6) -0.020(6) 0.003(5)
N008 0.058(5) 0.061(5) 0.087(6) -0.010(4) 0.000(4) -0.007(4)
C3 0.057(6) 0.049(5) 0.089(7) -0.009(5) 0.001(5) 0.002(4)
N006 0.084(6) 0.059(5) 0.065(5) -0.015(4) 0.000(5) 0.010(4)
C4 0.071(7) 0.092(8) 0.095(9) -0.032(7) -0.028(7) 0.016(6)
C5 0.062(7) 0.092(8) 0.115(11) -0.023(8) -0.020(7) 0.018(6)
N007 0.059(5) 0.063(5) 0.089(6) -0.010(4) -0.002(5) 0.012(4)
C6 0.065(6) 0.052(5) 0.087(8) 0.001(5) 0.006(6) 0.002(4)
O1 0.063(5) 0.057(4) 0.231(12) -0.016(6) 0.024(6) -0.003(4)
O2 0.063(5) 0.048(4) 0.233(12) -0.013(5) -0.015(6) 0.012(3)
C7 0.078(7) 0.062(6) 0.080(7) -0.006(5) -0.004(6) 0.016(5)
O3 0.073(6) 0.107(7) 0.171(10) -0.041(7) 0.000(6) 0.003(5)
C8 0.069(7) 0.056(5) 0.086(8) -0.004(5) -0.001(6) 0.007(5)
C9 0.061(7) 0.075(7) 0.210(18) -0.033(10) 0.011(9) 0.001(6)
C10 0.058(7) 0.061(6) 0.222(18) -0.025(9) 0.021(9) -0.006(5)
C11 0.063(6) 0.053(5) 0.107(9) 0.000(6) -0.005(6) 0.003(5)
C12 0.068(7) 0.061(6) 0.184(15) -0.019(8) -0.009(9) 0.009(5)
C13 0.071(8) 0.066(7) 0.209(18) -0.035(9) -0.002(10) 0.006(6)
C14 0.088(8) 0.065(6) 0.085(8) -0.002(6) 0.000(6) -0.012(6)
C15 0.074(7) 0.048(5) 0.103(9) 0.000(5) 0.002(7) 0.001(5)
O4 0.100(13) 0.093(12) 0.154(18) 0.009(12) -0.053(13) 0.023(10)
C16 0.069(15) 0.061(13) 0.15(3) 0.010(15) 0.000(17) 0.006(11)
C17 0.043(10) 0.058(11) 0.092(16) 0.004(10) 0.004(10) -0.007(8)
C18 0.078(10) 0.055(9) 0.072(10) -0.005(7) 0.009(8) -0.012(7)
C19 0.077(9) 0.062(8) 0.080(9) -0.009(7) -0.001(8) 0.000(7)
C20 0.084(10) 0.068(9) 0.084(10) -0.005(8) -0.002(8) -0.004(8)
C21 0.104(11) 0.097(11) 0.105(11) 0.004(9) -0.006(9) 0.001(9)
C22 0.16(3) 0.063(13) 0.077(16) -0.016(12) 0.016(17) 0.007(15)
C23 0.133(18) 0.123(17) 0.127(18) -0.002(10) 0.011(10) -0.010(10)
C24 0.099(11) 0.084(10) 0.092(11) 0.003(8) 0.008(9) -0.011(8)
C25 0.20(2) 0.19(2) 0.19(2) -0.008(10) 0.004(10) -0.007(10)
C26 0.25(3) 0.25(3) 0.25(3) 0.000(10) 0.007(10) -0.003(10)
C27 0.112(12) 0.094(11) 0.103(12) -0.005(9) -0.008(9) 0.001(9)
C28 0.124(13) 0.114(13) 0.118(13) -0.009(9) 0.010(9) -0.005(9)
O5 0.069(5) 0.158(9) 0.142(9) 0.052(8) -0.005(6) 0.009(6)
O6 0.118(10) 0.127(10) 0.119(10) 0.001(8) 0.015(8) -0.015(8)
C29 0.105(12) 0.108(12) 0.112(12) 0.004(9) -0.005(9) -0.012(9)

loop_
_atom_type_symbol
_atom_type_description
_atom_type_scat_dispersion_real
_atom_type_scat_dispersion_imag
_atom_type_scat_source
C C 0.0181 0.0091 'International Tables Vol C Tables 4.2.6.8 and 6.1.1.4'
H H 0.0000 0.0000 'International Tables Vol C Tables 4.2.6.8 and 6.1.1.4'
Cl Cl 0.3639 0.7018 'International Tables Vol C Tables 4.2.6.8 and 6.1.1.4'
Eu Eu -8.9294 11.1857 'International Tables Vol C Tables 4.2.6.8 and 6.1.1.4'
N N 0.0311 0.0180 'International Tables Vol C Tables 4.2.6.8 and 6.1.1.4'
O O 0.0492 0.0322 'International Tables Vol C Tables 4.2.6.8 and 6.1.1.4'
Pd Pd 0.1215 3.9337 'International Tables Vol C Tables 4.2.6.8 and 6.1.1.4'

loop_
_exptl_crystal_face_index_h
_exptl_crystal_face_index_k
_exptl_crystal_face_index_l
_exptl_crystal_face_perp_dist
_exptl_oxdiff_crystal_face_indexfrac_h
_exptl_oxdiff_crystal_face_indexfrac_k
_exptl_oxdiff_crystal_face_indexfrac_l
_exptl_oxdiff_crystal_face_x
_exptl_oxdiff_crystal_face_y
_exptl_oxdiff_crystal_face_z
1 -12 9 0.0381 0.9944 -11.9866 9.0018 0.1386 0.3851 -0.9497
-1 -26 2 0.0299 -1.0039 -25.9925 2.0226 0.2235 0.9647 -0.2203
-1 -1 -10 0.0230 -0.9951 -1.0127 -9.9904 0.0809 0.0588 1.0246
1 26 0 0.0377 1.0029 25.9953 -0.0239 -0.2636 -0.9572 0.0208
6 -4 -4 0.0509 6.0043 -4.0088 -4.0082 0.9531 -0.2488 0.2180
6 -5 3 0.0550 6.0004 -4.9991 2.9881 0.8279 -0.1880 -0.4822
4 -3 8 0.0462 3.9971 -2.9913 7.9879 0.4263 -0.1143 -0.9194
0 0 10 0.0334 -0.0054 0.0136 9.9936 -0.2008 0.0375 -0.9977
-6 7 3 0.0396 -6.0035 7.0070 3.0064 -0.9790 0.1417 -0.1125
-2 -25 1 0.0230 -2.0037 -24.9934 1.0247 0.0930 0.9884 -0.0897
4 5 -8 0.0406 4.0065 4.9857 -8.0084 0.6249 -0.4498 0.6921
-6 -6 5 0.0384 -6.0058 -5.9883 5.0158 -0.8198 0.5968 -0.3369
-1 1 -10 0.0180 -0.9949 0.9869 -9.9920 0.0502 -0.0101 1.0285
-6 -5 -2 0.0363 -6.0019 -4.9979 -1.9805 -0.6945 0.5361 0.3634
-4 17 4 0.0370 -4.0023 17.0054 3.9928 -0.8820 -0.3227 -0.2510
5 -17 -1 0.0476 5.0011 -17.0020 -0.9970 0.9570 0.2720 -0.0772
3 -14 -7 0.0414 3.0037 -14.0093 -6.9910 0.7610 0.2700 0.5849

loop_
_geom_angle_atom_site_label_1
_geom_angle_atom_site_label_2
_geom_angle_atom_site_label_3
_geom_angle
_geom_angle_site_symmetry_1
_geom_angle_site_symmetry_3
O1 Eu1 O1 143.9(6) . 2_565
O1 Eu1 O2 91.4(3) . 6_556
O1 Eu1 O2 99.6(3) . 5_666
O1 Eu1 O2 99.6(3) 2_565 6_556
O1 Eu1 O2 91.4(3) 2_565 5_666
O1 Eu1 O3 72.2(3) 2_565 .
O1 Eu1 O3 78.9(3) . .
O1 Eu1 O3 72.2(3) . 2_565
O1 Eu1 O3 78.9(3) 2_565 2_565
O1 Eu1 O5 144.8(4) 2_565 .
O1 Eu1 O5 144.8(4) . 2_565
O1 Eu1 O5 71.2(4) . .
O1 Eu1 O5 71.2(4) 2_565 2_565
O2 Eu1 O2 144.0(6) 5_666 6_556
O2 Eu1 O3 72.2(4) 6_556 .
O2 Eu1 O3 72.2(4) 5_666 2_565
O2 Eu1 O3 143.5(4) 5_666 .
O2 Eu1 O3 143.5(4) 6_556 2_565
O2 Eu1 O5 72.8(3) 5_666 2_565
O2 Eu1 O5 78.5(4) 5_666 .
O2 Eu1 O5 78.5(4) 6_556 2_565
O2 Eu1 O5 72.8(3) 6_556 .
O3 Eu1 O3 72.8(5) 2_565 .
O5 Eu1 O5 73.6(5) 2_565 .
Cl1 Pd1 Cl2 88.77(15) . .
N005 Pd1 Cl2 88.2(2) 4_566 .
N005 Pd1 Cl1 173.3(2) 4_566 .
N005 Pd1 N006 94.0(3) 4_566 .
N006 Pd1 Cl2 170.7(2) . .
N006 Pd1 Cl1 89.9(2) . .
C1 N005 Pd1 122.9(4) . 4_566
C3 N005 Pd1 129.0(4) . 4_566
C3 N005 C1 108.1 . .
N005 C1 C2 107.9 . .
N008 C2 C1 108.0 . .
C2 N008 C3 108.0 . .
C2 N008 C14 127.1(7) . .
C3 N008 C14 124.9(7) . .
N005 C3 N008 108.0 . .
N005 C3 C6 122.5(6) . .
N008 C3 C6 129.5(6) . .
C4 N006 Pd1 120.4(4) . .
C6 N006 Pd1 131.4(4) . .
C6 N006 C4 108.0 . .
C5 C4 N006 108.0 . .
C4 C5 N007 108.0 . .
C5 N007 C6 108.0 . .
C5 N007 C7 126.8(7) . .
C6 N007 C7 125.2(7) . .
N006 C6 C3 124.4(6) . .
N006 C6 N007 108.0 . .
N007 C6 C3 127.5(6) . .
C15 O1 Eu1 166.5(10) . .
C15 O2 Eu1 132.3(7) . 5_666
N007 C7 C8 110.9(8) . .
C16 O3 Eu1 134.4(12) . .
C9 C8 C7 117.9(6) . .
C9 C8 C13 120.0 . .
C13 C8 C7 122.1(6) . .
C8 C9 C10 120.0 . .
C11 C10 C9 120.0 . .
C10 C11 C12 120.0 . .
C10 C11 C15 119.9(6) . .
C12 C11 C15 120.1(6) . .
C13 C12 C11 120.0 . .
C12 C13 C8 120.0 . .
N008 C14 C17 112.1(10) . .
N008 C14 C24 115.8(13) . .
O1 C15 C11 119.1(9) . .
O2 C15 O1 122.4(10) . .
O2 C15 C11 118.5(9) . .
O3 C16 C20 128.4(13) . .
O4 C16 O3 113.6(13) . .
O4 C16 C20 117.9(14) . .
C18 C17 C14 119.7(11) . .
C18 C17 C22 120.0 . .
C22 C17 C14 120.1(11) . .
C19 C18 C17 120.0 . .
C18 C19 C20 120.0 . .
C19 C20 C16 119.3(11) . .
C19 C20 C21 120.0 . .
C21 C20 C16 120.7(11) . .
C22 C21 C20 120.0 . .
C21 C22 C17 120.0 . .
C24 C23 C28 120.0 . .
C23 C24 C14 122.9(17) . .
C25 C24 C14 116.9(17) . .
C25 C24 C23 120.0 . .
C24 C25 C26 120.0 . .
C27 C26 C25 120.0 . .
C26 C27 C29 122(2) . .
C28 C27 C26 120.0 . .
C28 C27 C29 118.2(19) . .
C27 C28 C23 120.0 . .
C29 O5 Eu1 127.5(14) 6_656 .
O5 C29 C27 134.8(19) 6_556 .
O6 C29 C27 110.7(17) . .

loop_
_geom_bond_atom_site_label_1
_geom_bond_atom_site_label_2
_geom_bond_distance
_geom_bond_site_symmetry_2
Eu1 O1 2.348(9) .
Eu1 O1 2.348(9) 2_565
Eu1 O2 2.406(8) 5_666
Eu1 O2 2.406(8) 6_556
Eu1 O3 2.522(10) .
Eu1 O3 2.522(10) 2_565
Eu1 O5 2.514(10) 2_565
Eu1 O5 2.514(10) .
Pd1 Cl2 2.274(3) .
Pd1 Cl1 2.253(4) .
Pd1 N005 2.026(6) 4_566
Pd1 N006 2.053(6) .
N005 C1 1.363(5) .
N005 C3 1.363(5) .
C1 C2 1.364(5) .
C2 N008 1.363(5) .
N008 C3 1.363(5) .
N008 C14 1.460(13) .
C3 C6 1.416(9) .
N006 C4 1.349(5) .
N006 C6 1.347(5) .
C4 C5 1.349(5) .
C5 N007 1.349(5) .
N007 C6 1.349(5) .
N007 C7 1.487(12) .
O1 C15 1.244(12) .
O2 C15 1.227(12) .
C7 C8 1.519(10) .
O3 C16 1.289(9) .
C8 C9 1.3900 .
C8 C13 1.3900 .
C9 C10 1.3900 .
C10 C11 1.3900 .
C11 C12 1.3900 .
C11 C15 1.506(11) .
C12 C13 1.3900 .
C14 C17 1.521(14) .
C14 C24 1.535(17) .
O4 C16 1.284(9) .
C16 C20 1.496(9) .
C17 C18 1.3900 .
C17 C22 1.3900 .
C18 C19 1.3900 .
C19 C20 1.3900 .
C20 C21 1.3900 .
C21 C22 1.3900 .
C23 C24 1.3900 .
C23 C28 1.3900 .
C24 C25 1.3900 .
C25 C26 1.3900 .
C26 C27 1.3900 .
C27 C28 1.3900 .
C27 C29 1.513(10) .
O5 C29 1.305(9) 6_656
O6 C29 1.300(10) .
